data_4336535
loop_
_publ_author_name
'Fabrizio Ortu'
'Graeme J. Moxey'
'Alexander J. Blake'
'William Lewis'
'Deborah L. Kays'

_publ_contact_author_address
;  School of Chemistry, University of Nottingham,
   University Park,
   Nottingham, NG7 2RD, United Kingdom
;
_publ_contact_author_email Deborah.Kays@nottingham.ac.uk
_publ_contact_author_fax '+44-(0) 115 951 3461'
_publ_contact_author_name 'Deborah L. Kays'
_publ_contact_author_phone '+49-(0) 115 951 3555'
_publ_section_title
;
 Alkaline Earth Complexes of Silylated Aminopyridinato Ligands: Homoleptic
 Compounds and Heterobimetallic Coordination Polymers
;
_journal_name_full 'Inorganic Chemistry'
_journal_page_first 12429
_journal_page_last 12439
_journal_paper_doi 10.1021/ic4012923
_journal_volume 52
_journal_year 2013
_chemical_formula_moiety 'C31 H53 Li Mg N6 O Si3'
_chemical_formula_sum 'C31 H53 Li Mg N6 O Si3'
_chemical_formula_weight 641.31
_chemical_name_systematic
;
 ?
;
_space_group_crystal_system monoclinic
_space_group_IT_number 14
_space_group_name_Hall '-P 2ybc'
_space_group_name_H-M_alt 'P 1 21/c 1'
_symmetry_space_group_name_Hall '-P 2ybc'
_symmetry_space_group_name_H-M 'P 1 21/c 1'
_atom_sites_solution_hydrogens geom
_atom_sites_solution_primary direct
_audit_creation_date 2013-09-09
_audit_creation_method
;
  Olex2 1.2
  (compiled Apr 23 2013 17:54:37, GUI svn.r4466)
;
_cell_angle_alpha 90
_cell_angle_beta 102.1281(13)
_cell_angle_gamma 90
_cell_formula_units_Z 4
_cell_length_a 10.05140(13)
_cell_length_b 20.2091(3)
_cell_length_c 18.6537(2)
_cell_measurement_reflns_used 13682
_cell_measurement_temperature 120(2)
_cell_measurement_theta_max 70.57
_cell_measurement_theta_min 4.49
_cell_volume 3704.55(8)
_computing_cell_refinement
;
CrysAlisPro, Agilent Technologies,
Version 1.171.36.28 (release 01-02-2013 CrysAlis171 .NET)
(compiled Feb  1 2013,16:14:44)
;
_computing_data_collection
;
CrysAlisPro, Agilent Technologies,
Version 1.171.36.28 (release 01-02-2013 CrysAlis171 .NET)
(compiled Feb  1 2013,16:14:44)
;
_computing_data_reduction
;
CrysAlisPro, Agilent Technologies,
Version 1.171.36.28 (release 01-02-2013 CrysAlis171 .NET)
(compiled Feb  1 2013,16:14:44)
;
_computing_molecular_graphics
;
O. V. Dolomanov, L. J. Bourhis, R. J. Gildea, J. A. K. Howard and H. Puschmann,
OLEX2: a complete structure solution, refinement and analysis program.
J. Appl. Cryst. (2009). 42, 339-341.
;
_computing_publication_material
;
O. V. Dolomanov, L. J. Bourhis, R. J. Gildea, J. A. K. Howard and H. Puschmann,
OLEX2: a complete structure solution, refinement and analysis program.
J. Appl. Cryst. (2009). 42, 339-341.
;
_computing_structure_refinement
;
SHELXL, G.M. Sheldrick, Acta Cryst.
(2008). A64, 112-122
;
_computing_structure_solution
;
SHELXS, G.M. Sheldrick, Acta Cryst.
(2008). A64, 112-122
;
_diffrn_ambient_temperature 120(2)
_diffrn_detector_area_resol_mean 8.0750
_diffrn_measured_fraction_theta_full 0.985
_diffrn_measured_fraction_theta_max 0.962
_diffrn_measurement_details
;
  1 omega   23.00   69.00   1.0000   10.0000
omega____ theta____ kappa____ phi______ frames
    -        0.0000   38.0000   30.0000 46

  2 omega  -26.00   14.00   1.0000   10.0000
omega____ theta____ kappa____ phi______ frames
    -        0.0000   38.0000   30.0000 40

  3 omega  -27.00   -2.00   1.0000   40.0000
omega____ theta____ kappa____ phi______ frames
    -       -2.0000  125.0000   30.0000 25

  4 omega  -57.00  -31.00   1.0000   40.0000
omega____ theta____ kappa____ phi______ frames
    -       -2.0000  125.0000  150.0000 26

  5 omega  -79.00  -54.00   1.0000   40.0000
omega____ theta____ kappa____ phi______ frames
    -       -2.0000  178.0000  -90.0000 25

  6 omega   24.00   49.00   1.0000   40.0000
omega____ theta____ kappa____ phi______ frames
    -       54.0000   78.0000    3.6380 25

  7 omega   35.00   70.00   1.0000   40.0000
omega____ theta____ kappa____ phi______ frames
    -       54.0000  -57.0000  120.0000 35

  8 omega   23.00   49.00   1.0000   40.0000
omega____ theta____ kappa____ phi______ frames
    -       54.0000   78.0000   55.9338 26

  9 omega  -18.00   26.00   1.0000   40.0000
omega____ theta____ kappa____ phi______ frames
    -       54.0000  -38.0000 -150.0000 44

 10 omega   -8.00   18.00   1.0000   40.0000
omega____ theta____ kappa____ phi______ frames
    -       54.0000  -57.0000  120.0000 26

 11 omega   34.00   76.00   1.0000   40.0000
omega____ theta____ kappa____ phi______ frames
    -       54.0000  -38.0000 -150.0000 42

 12 omega   23.00   48.00   1.0000   40.0000
omega____ theta____ kappa____ phi______ frames
    -       54.0000   78.0000  116.3578 25

 13 omega   94.00  120.00   1.0000   40.0000
omega____ theta____ kappa____ phi______ frames
    -      108.0000   64.0000  -90.0000 26

 14 omega   58.00  117.00   1.0000   40.0000
omega____ theta____ kappa____ phi______ frames
    -      108.0000  178.0000  -60.0000 59

 15 omega  100.00  143.00   1.0000   40.0000
omega____ theta____ kappa____ phi______ frames
    -      108.0000  111.0000   90.0000 43

 16 omega  106.00  132.00   1.0000   40.0000
omega____ theta____ kappa____ phi______ frames
    -      108.0000  111.0000   30.0000 26

 17 omega  115.00  173.00   1.0000   40.0000
omega____ theta____ kappa____ phi______ frames
    -      108.0000   64.0000  120.0000 58

 18 omega   45.00  100.00   1.0000   40.0000
omega____ theta____ kappa____ phi______ frames
    -      108.0000  -50.0000   60.0000 55

 19 omega   53.00   94.00   1.0000   40.0000
omega____ theta____ kappa____ phi______ frames
    -      108.0000  -25.0000  -30.0000 41

 20 omega   40.00   93.00   1.0000   40.0000
omega____ theta____ kappa____ phi______ frames
    -      108.0000  -38.0000  -60.0000 53

 21 omega   38.00  116.00   1.0000   40.0000
omega____ theta____ kappa____ phi______ frames
    -      108.0000 -111.0000  -30.0000 78

 22 omega   35.00   94.00   1.0000   40.0000
omega____ theta____ kappa____ phi______ frames
    -      108.0000  -25.0000   30.0000 59

 23 omega   53.00  116.00   1.0000   40.0000
omega____ theta____ kappa____ phi______ frames
    -      108.0000 -111.0000  150.0000 63

 24 omega   50.00  104.00   1.0000   40.0000
omega____ theta____ kappa____ phi______ frames
    -      108.0000  -77.0000  -30.0000 54

 25 omega  -69.00   21.00   1.0000   10.0000
omega____ theta____ kappa____ phi______ frames
    -        0.0000  -57.0000 -120.0000 90

 26 omega  -69.00   21.00   1.0000   10.0000
omega____ theta____ kappa____ phi______ frames
    -        0.0000  -57.0000  -30.0000 90

 27 omega   33.00  123.00   1.0000   40.0000
omega____ theta____ kappa____ phi______ frames
    -       54.0000   57.0000 -150.0000 90

 28 omega   28.00   57.00   1.0000   40.0000
omega____ theta____ kappa____ phi______ frames
    -       54.0000   38.0000  -30.0000 29

 29 omega   23.00  111.00   1.0000   40.0000
omega____ theta____ kappa____ phi______ frames
    -       54.0000 -125.0000   90.0000 88
;
_diffrn_measurement_device_type 'SuperNova, Dual, Cu at zero, Eos'
_diffrn_measurement_method '\w scans'
_diffrn_orient_matrix_UB_11 -0.0336587000
_diffrn_orient_matrix_UB_12 0.0527539000
_diffrn_orient_matrix_UB_13 -0.0607475000
_diffrn_orient_matrix_UB_21 -0.0212790000
_diffrn_orient_matrix_UB_22 0.0516478000
_diffrn_orient_matrix_UB_23 0.0572772000
_diffrn_orient_matrix_UB_31 0.1516129000
_diffrn_orient_matrix_UB_32 0.0189766000
_diffrn_orient_matrix_UB_33 0.0128912000
_diffrn_radiation_monochromator mirror
_diffrn_radiation_type 'Cu K\a'
_diffrn_radiation_wavelength 1.5418
_diffrn_reflns_av_R_equivalents 0.019
_diffrn_reflns_av_unetI/netI 0.020
_diffrn_reflns_Laue_measured_fraction_full 0.984
_diffrn_reflns_Laue_measured_fraction_max 0.962
_diffrn_reflns_limit_h_max 11
_diffrn_reflns_limit_h_min -10
_diffrn_reflns_limit_k_max 24
_diffrn_reflns_limit_k_min -24
_diffrn_reflns_limit_l_max 21
_diffrn_reflns_limit_l_min -22
_diffrn_reflns_number 19407
_diffrn_reflns_point_group_measured_fraction_full 0.984
_diffrn_reflns_point_group_measured_fraction_max 0.962
_diffrn_reflns_theta_full 67.684
_diffrn_reflns_theta_max 70.724
_diffrn_reflns_theta_min 3.264
_diffrn_source 'SuperNova (Cu) x-ray Source'
_exptl_absorpt_coefficient_mu 1.586
_exptl_absorpt_correction_T_max 1.373
_exptl_absorpt_correction_T_min 1.020
_exptl_absorpt_correction_type gaussian
_exptl_absorpt_process_details
;
CrysAlisPro, Agilent Technologies,
Version 1.171.36.28 (release 01-02-2013 CrysAlis171 .NET)
(compiled Feb  1 2013,16:14:44)
numerical absorption correction based on gaussian integration over
            a multifaceted crystal model
;
_exptl_crystal_colour colourless
_exptl_crystal_density_diffrn 1.150
_exptl_crystal_description rod
_exptl_crystal_F_000 1384
_exptl_crystal_size_max 0.379
_exptl_crystal_size_mid 0.153
_exptl_crystal_size_min 0.105
_refine_diff_density_max 0.30
_refine_diff_density_min -0.23
_refine_diff_density_rms 0.04
_refine_ls_extinction_method none
_refine_ls_goodness_of_fit_ref 1.04
_refine_ls_hydrogen_treatment constr
_refine_ls_matrix_type full
_refine_ls_number_parameters 419
_refine_ls_number_reflns 6866
_refine_ls_number_restraints 0
_refine_ls_restrained_S_all 1.04
_refine_ls_R_factor_all 0.0339
_refine_ls_R_factor_gt 0.0312
_refine_ls_shift/su_max 0.001
_refine_ls_shift/su_mean 0.000
_refine_ls_structure_factor_coef Fsqd
_refine_ls_weighting_details
;
 w=1/[\s^2^(Fo^2^)+(0.047P)^2^+1.407P]
 where P=(Fo^2^+2Fc^2^)/3
;
_refine_ls_weighting_scheme calc
_refine_ls_wR_factor_gt 0.0863
_refine_ls_wR_factor_ref 0.0887
_reflns_Friedel_coverage 0.000
_reflns_number_gt 6353
_reflns_number_total 6866
_reflns_threshold_expression 'I > 2\s(I)'
_cod_data_source_file ic4012923_si_001_1.cif
_cod_data_source_block 12
_cod_original_cell_volume 3704.53(9)
_cod_database_code 4336535
_nottingham_internal_coll_name MGFOMK
_nottingham_internal_coll_number 12808
_nottingham_internal_coll_client FO/DLK
_nottingham_internal_coll_type custom
_nottingham_internal_coll_frame_time '10 and 40s'
_nottingham_internal_coll_frame_width 1
_nottingham_internal_coll_frame_method '\w scans'
_nottingham_internal_coll_user FO
_nottingham_internal_coll_date 08/09/2013
_nottingham_internal_process_user FO
_nottingham_internal_process_date 09/09/2013
_nottingham_internal_solution_user FO
_nottingham_internal_solution_date 09/09/2013
_nottingham_internal_refinement_user FO
_nottingham_internal_refinement_date 09/09/2013
_nottingham_internal_validation_user AJB
_nottingham_internal_validation_date 19/9/2013
_chemical_oxdiff_formula 'C31 H54 N6 Li Mg O Si3'
_chemical_oxdiff_usercomment 'MGFOMK #12808 FOR FO/DLK IN FOMBLIN FILM ON MICROMOUNT'
_reflns_odcompleteness_completeness 98.48
_reflns_odcompleteness_iscentric 1
_reflns_odcompleteness_theta 67.13
_olex2_refinement_description
;
1. Fixed Uiso
 At 1.2 times of:
  All C(H) groups, All C(H,H) groups, All C(H,H,H,H) groups
 At 1.5 times of:
  All C(H,H,H) groups
2. others
 Sof(H28C)=Sof(H28D)=Sof(C29A)=Sof(H29C)=Sof(H29D)=Sof(C30A)=Sof(H30C)=
 Sof(H30D)=Sof(H31C)=Sof(H31D)=1-FVAR(1)
 Sof(H28A)=Sof(H28B)=Sof(C29)=Sof(H29A)=Sof(H29B)=Sof(C30)=Sof(H30A)=Sof(H30B)=
 Sof(H31A)=Sof(H31B)=FVAR(1)
3.a Secondary CH2 refined with riding coordinates:
 C28(H28A,H28B), C28(H28C,H28D), C29(H29A,H29B), C29A(H29C,H29D), C30(H30A,
 H30B), C30A(H30C,H30D), C31(H31A,H31B), C31(H31C,H31D)
3.b Aromatic/amide H refined with riding coordinates:
 C2(H2), C3(H3), C4(H4), C11(H11), C12(H12), C13(H13), C20(H20), C21(H21),
 C22(H22)
3.c Idealised Me refined as rotating group:
 C6(H6A,H6B,H6C), C7(H7A,H7B,H7C), C8(H8A,H8B,H8C), C9(H9A,H9B,H9C), C15(H15A,
 H15B,H15C), C16(H16A,H16B,H16C), C17(H17A,H17B,H17C), C18(H18A,H18B,H18C),
 C24(H24A,H24B,H24C), C25(H25A,H25B,H25C), C26(H26A,H26B,H26C), C27(H27A,H27B,
 H27C)
;
_shelx_space_group_comment
;
The symmetry employed for this shelxl refinement is uniquely defined
by the following loop, which should always be used as a source of
symmetry information in preference to the above space-group names.
They are only intended as comments.
;
_shelxl_version_number 2012-9

loop_
_space_group_symop_operation_xyz
'x, y, z'
'-x, y+1/2, -z+1/2'
'-x, -y, -z'
'x, -y-1/2, z-1/2'

loop_
_atom_site_label
_atom_site_type_symbol
_atom_site_fract_x
_atom_site_fract_y
_atom_site_fract_z
_atom_site_U_iso_or_equiv
_atom_site_adp_type
_atom_site_occupancy
_atom_site_site_symmetry_order
_atom_site_calc_flag
_atom_site_refinement_flags_posn
_atom_site_refinement_flags_adp
_atom_site_refinement_flags_occupancy
_atom_site_disorder_assembly
_atom_site_disorder_group
Si1 Si 0.03150(4) 0.86849(2) 0.13128(2) 0.02303(10) Uani 1 1 d . . . . .
Si2 Si 0.37505(4) 0.52639(2) 0.13859(2) 0.02118(9) Uani 1 1 d . . . . .
Si3 Si -0.03004(4) 0.63642(2) 0.23673(2) 0.02403(10) Uani 1 1 d . . . . .
Mg1 Mg 0.19959(4) 0.70664(2) 0.13853(2) 0.01742(10) Uani 1 1 d . . . . .
O1 O 0.43175(10) 0.59095(5) 0.32931(6) 0.0283(2) Uani 1 1 d . . . . .
N1 N 0.05102(11) 0.69624(5) 0.03712(6) 0.0189(2) Uani 1 1 d . . . . .
N2 N 0.06655(11) 0.78914(5) 0.10726(6) 0.0201(2) Uani 1 1 d . . . . .
N3 N 0.37910(11) 0.71624(6) 0.09612(6) 0.0196(2) Uani 1 1 d . . . . .
N4 N 0.35230(11) 0.61136(6) 0.13875(6) 0.0190(2) Uani 1 1 d . . . . .
N5 N 0.31186(11) 0.73429(6) 0.25614(6) 0.0205(2) Uani 1 1 d . . . . .
N6 N 0.12867(11) 0.66688(6) 0.23249(6) 0.0197(2) Uani 1 1 d . . . . .
C1 C 0.00255(13) 0.75882(6) 0.04569(7) 0.0182(3) Uani 1 1 d . . . . .
C2 C -0.10568(14) 0.78372(7) -0.00979(7) 0.0225(3) Uani 1 1 d . . . . .
H2 H -0.1413 0.8267 -0.0052 0.027 Uiso 1 1 calc R U . . .
C3 C -0.15799(14) 0.74559(8) -0.06962(8) 0.0259(3) Uani 1 1 d . . . . .
H3 H -0.2304 0.7622 -0.1064 0.031 Uiso 1 1 calc R U . . .
C4 C -0.10602(15) 0.68247(7) -0.07726(8) 0.0261(3) Uani 1 1 d . . . . .
H4 H -0.1420 0.6558 -0.1188 0.031 Uiso 1 1 calc R U . . .
C5 C -0.00093(14) 0.65984(7) -0.02278(7) 0.0220(3) Uani 1 1 d . . . . .
C6 C 0.06331(16) 0.59347(7) -0.02680(9) 0.0313(3) Uani 1 1 d . . . . .
H6A H 0.0368 0.5637 0.0092 0.047 Uiso 1 1 calc R U . . .
H6B H 0.1626 0.5982 -0.0162 0.047 Uiso 1 1 calc R U . . .
H6C H 0.0326 0.5750 -0.0761 0.047 Uiso 1 1 calc R U . . .
C7 C -0.14885(18) 0.88126(9) 0.14159(11) 0.0408(4) Uani 1 1 d . . . . .
H7A H -0.1680 0.8520 0.1801 0.061 Uiso 1 1 calc R U . . .
H7B H -0.2114 0.8711 0.0951 0.061 Uiso 1 1 calc R U . . .
H7C H -0.1612 0.9274 0.1550 0.061 Uiso 1 1 calc R U . . .
C8 C 0.1439(2) 0.88824(8) 0.22107(10) 0.0444(5) Uani 1 1 d . . . . .
H8A H 0.2392 0.8848 0.2169 0.067 Uiso 1 1 calc R U . . .
H8B H 0.1265 0.8570 0.2582 0.067 Uiso 1 1 calc R U . . .
H8C H 0.1253 0.9334 0.2355 0.067 Uiso 1 1 calc R U . . .
C9 C 0.06482(19) 0.93020(8) 0.06217(10) 0.0376(4) Uani 1 1 d . . . . .
H9A H 0.0139 0.9176 0.0133 0.056 Uiso 1 1 calc R U . . .
H9B H 0.1624 0.9311 0.0623 0.056 Uiso 1 1 calc R U . . .
H9C H 0.0356 0.9742 0.0747 0.056 Uiso 1 1 calc R U . . .
C10 C 0.42658(13) 0.65263(7) 0.10487(7) 0.0186(3) Uani 1 1 d . . . . .
C11 C 0.54465(14) 0.63607(7) 0.07831(7) 0.0231(3) Uani 1 1 d . . . . .
H11 H 0.5765 0.5917 0.0811 0.028 Uiso 1 1 calc R U . . .
C12 C 0.61277(14) 0.68416(8) 0.04856(8) 0.0265(3) Uani 1 1 d . . . . .
H12 H 0.6931 0.6732 0.0320 0.032 Uiso 1 1 calc R U . . .
C13 C 0.56460(15) 0.74888(8) 0.04264(8) 0.0268(3) Uani 1 1 d . . . . .
H13 H 0.6120 0.7827 0.0229 0.032 Uiso 1 1 calc R U . . .
C14 C 0.44631(14) 0.76282(7) 0.06611(7) 0.0238(3) Uani 1 1 d . . . . .
C15 C 0.38362(18) 0.83048(8) 0.05805(10) 0.0365(4) Uani 1 1 d . . . . .
H15A H 0.3520 0.8419 0.1028 0.055 Uiso 1 1 calc R U . . .
H15B H 0.3064 0.8309 0.0161 0.055 Uiso 1 1 calc R U . . .
H15C H 0.4515 0.8629 0.0500 0.055 Uiso 1 1 calc R U . . .
C16 C 0.34254(16) 0.48736(8) 0.04553(9) 0.0324(3) Uani 1 1 d . . . . .
H16A H 0.3829 0.5148 0.0123 0.049 Uiso 1 1 calc R U . . .
H16B H 0.2442 0.4837 0.0265 0.049 Uiso 1 1 calc R U . . .
H16C H 0.3835 0.4432 0.0490 0.049 Uiso 1 1 calc R U . . .
C17 C 0.24831(16) 0.48974(8) 0.18831(9) 0.0318(3) Uani 1 1 d . . . . .
H17A H 0.1574 0.4909 0.1564 0.048 Uiso 1 1 calc R U . . .
H17B H 0.2481 0.5154 0.2329 0.048 Uiso 1 1 calc R U . . .
H17C H 0.2733 0.4438 0.2015 0.048 Uiso 1 1 calc R U . . .
C18 C 0.54872(15) 0.49852(8) 0.18851(9) 0.0339(3) Uani 1 1 d . . . . .
H18A H 0.5825 0.5286 0.2295 0.051 Uiso 1 1 calc R U . . .
H18B H 0.6113 0.4988 0.1547 0.051 Uiso 1 1 calc R U . . .
H18C H 0.5427 0.4536 0.2073 0.051 Uiso 1 1 calc R U . . .
C19 C 0.20100(14) 0.71127(7) 0.28018(7) 0.0209(3) Uani 1 1 d . . . . .
C20 C 0.17725(16) 0.73279(8) 0.34892(8) 0.0286(3) Uani 1 1 d . . . . .
H20 H 0.0996 0.7180 0.3659 0.034 Uiso 1 1 calc R U . . .
C21 C 0.26848(18) 0.77540(8) 0.39040(8) 0.0350(4) Uani 1 1 d . . . . .
H21 H 0.2543 0.7898 0.4367 0.042 Uiso 1 1 calc R U . . .
C22 C 0.38193(17) 0.79785(8) 0.36533(8) 0.0327(4) Uani 1 1 d . . . . .
H22 H 0.4453 0.8271 0.3943 0.039 Uiso 1 1 calc R U . . .
C23 C 0.40029(15) 0.77680(7) 0.29777(8) 0.0254(3) Uani 1 1 d . . . . .
C24 C 0.51727(16) 0.79976(8) 0.26579(9) 0.0337(4) Uani 1 1 d . . . . .
H24A H 0.4850 0.8326 0.2275 0.050 Uiso 1 1 calc R U . . .
H24B H 0.5563 0.7619 0.2446 0.050 Uiso 1 1 calc R U . . .
H24C H 0.5869 0.8197 0.3044 0.050 Uiso 1 1 calc R U . . .
C25 C -0.08711(15) 0.58212(8) 0.15537(10) 0.0341(4) Uani 1 1 d . . . . .
H25A H -0.0290 0.5428 0.1598 0.051 Uiso 1 1 calc R U . . .
H25B H -0.0807 0.6064 0.1107 0.051 Uiso 1 1 calc R U . . .
H25C H -0.1817 0.5686 0.1528 0.051 Uiso 1 1 calc R U . . .
C26 C -0.0266(2) 0.58544(10) 0.32104(10) 0.0455(4) Uani 1 1 d . . . . .
H26A H -0.0102 0.6143 0.3642 0.068 Uiso 1 1 calc R U . . .
H26B H 0.0464 0.5525 0.3260 0.068 Uiso 1 1 calc R U . . .
H26C H -0.1141 0.5629 0.3170 0.068 Uiso 1 1 calc R U . . .
C27 C -0.15657(16) 0.70460(9) 0.23280(9) 0.0349(4) Uani 1 1 d . . . . .
H27A H -0.1636 0.7292 0.1869 0.052 Uiso 1 1 calc R U . . .
H27B H -0.1270 0.7345 0.2745 0.052 Uiso 1 1 calc R U . . .
H27C H -0.2456 0.6859 0.2350 0.052 Uiso 1 1 calc R U . . .
C28 C 0.55888(19) 0.62392(9) 0.35557(13) 0.0503(5) Uani 1 1 d . . . . .
H28A H 0.5436 0.6693 0.3721 0.060 Uiso 0.614(10) 1 calc R U P A 1
H28B H 0.6118 0.6265 0.3165 0.060 Uiso 0.614(10) 1 calc R U P A 1
H28C H 0.5497 0.6582 0.3922 0.060 Uiso 0.386(10) 1 calc R U P A 2
H28D H 0.5917 0.6451 0.3147 0.060 Uiso 0.386(10) 1 calc R U P A 2
C29 C 0.6354(4) 0.5815(2) 0.4209(3) 0.0346(10) Uani 0.614(10) 1 d . . P A 1
H29A H 0.7337 0.5784 0.4208 0.042 Uiso 0.614(10) 1 calc R U P A 1
H29B H 0.6238 0.5997 0.4684 0.042 Uiso 0.614(10) 1 calc R U P A 1
C29A C 0.6549(7) 0.5699(3) 0.3901(5) 0.0427(17) Uani 0.386(10) 1 d . . P A 2
H29C H 0.6757 0.5382 0.3536 0.051 Uiso 0.386(10) 1 calc R U P A 2
H29D H 0.7404 0.5876 0.4203 0.051 Uiso 0.386(10) 1 calc R U P A 2
C30 C 0.5659(4) 0.5145(2) 0.4056(3) 0.0483(12) Uani 0.614(10) 1 d . . P A 1
H30A H 0.5992 0.4896 0.3671 0.058 Uiso 0.614(10) 1 calc R U P A 1
H30B H 0.5762 0.4872 0.4504 0.058 Uiso 0.614(10) 1 calc R U P A 1
C30A C 0.5643(6) 0.5414(5) 0.4351(4) 0.047(2) Uani 0.386(10) 1 d . . P A 2
H30C H 0.5603 0.5700 0.4777 0.056 Uiso 0.386(10) 1 calc R U P A 2
H30D H 0.5949 0.4966 0.4529 0.056 Uiso 0.386(10) 1 calc R U P A 2
C31 C 0.4210(2) 0.53864(12) 0.37919(12) 0.0643(7) Uani 1 1 d . . . . .
H31A H 0.3621 0.5027 0.3542 0.077 Uiso 0.614(10) 1 calc R U P A 1
H31B H 0.3830 0.5551 0.4207 0.077 Uiso 0.614(10) 1 calc R U P A 1
H31C H 0.4072 0.4954 0.3537 0.077 Uiso 0.386(10) 1 calc R U P A 2
H31D H 0.3453 0.5466 0.4045 0.077 Uiso 0.386(10) 1 calc R U P A 2
Li1 Li 0.3157(3) 0.62233(13) 0.24063(13) 0.0276(5) Uani 1 1 d . . . . .

loop_
_atom_site_aniso_label
_atom_site_aniso_U_11
_atom_site_aniso_U_22
_atom_site_aniso_U_33
_atom_site_aniso_U_23
_atom_site_aniso_U_13
_atom_site_aniso_U_12
Si1 0.0267(2) 0.01720(18) 0.02276(19) -0.00201(14) -0.00045(15) 0.00503(14)
Si2 0.02085(19) 0.01788(18) 0.02562(19) -0.00283(14) 0.00673(14) 0.00059(14)
Si3 0.0211(2) 0.0255(2) 0.0278(2) 0.00439(15) 0.01041(15) 0.00239(15)
Mg1 0.0172(2) 0.0178(2) 0.0171(2) 0.00067(16) 0.00304(16) 0.00154(16)
O1 0.0276(5) 0.0280(5) 0.0263(5) 0.0069(4) -0.0012(4) -0.0030(4)
N1 0.0192(5) 0.0179(5) 0.0192(5) -0.0004(4) 0.0032(4) -0.0001(4)
N2 0.0211(6) 0.0174(5) 0.0206(5) -0.0010(4) 0.0019(4) 0.0029(4)
N3 0.0197(5) 0.0198(6) 0.0196(5) -0.0014(4) 0.0046(4) -0.0002(4)
N4 0.0186(5) 0.0191(5) 0.0197(5) -0.0020(4) 0.0052(4) -0.0004(4)
N5 0.0217(6) 0.0184(5) 0.0200(5) -0.0012(4) 0.0012(4) 0.0029(4)
N6 0.0198(5) 0.0202(6) 0.0196(5) 0.0001(4) 0.0055(4) 0.0024(4)
C1 0.0175(6) 0.0190(6) 0.0193(6) 0.0016(5) 0.0060(5) -0.0004(5)
C2 0.0218(7) 0.0226(7) 0.0227(7) 0.0023(5) 0.0039(5) 0.0042(5)
C3 0.0207(7) 0.0334(8) 0.0218(7) 0.0024(6) 0.0007(5) 0.0017(6)
C4 0.0265(7) 0.0296(8) 0.0208(7) -0.0050(6) 0.0019(5) -0.0031(6)
C5 0.0230(7) 0.0215(7) 0.0223(6) -0.0029(5) 0.0062(5) -0.0029(5)
C6 0.0368(8) 0.0236(8) 0.0311(8) -0.0082(6) 0.0015(6) 0.0016(6)
C7 0.0380(9) 0.0348(9) 0.0517(11) -0.0101(8) 0.0140(8) 0.0089(7)
C8 0.0603(12) 0.0247(8) 0.0369(9) -0.0107(7) -0.0159(8) 0.0124(8)
C9 0.0515(10) 0.0205(7) 0.0413(9) 0.0037(7) 0.0106(8) 0.0050(7)
C10 0.0176(6) 0.0214(6) 0.0156(6) -0.0031(5) 0.0009(5) -0.0004(5)
C11 0.0216(7) 0.0257(7) 0.0228(7) -0.0015(5) 0.0064(5) 0.0028(5)
C12 0.0208(7) 0.0363(8) 0.0237(7) -0.0004(6) 0.0076(5) 0.0006(6)
C13 0.0261(7) 0.0306(8) 0.0248(7) 0.0022(6) 0.0079(6) -0.0064(6)
C14 0.0267(7) 0.0233(7) 0.0214(6) 0.0000(5) 0.0048(5) -0.0031(6)
C15 0.0414(9) 0.0240(8) 0.0480(10) 0.0066(7) 0.0185(8) 0.0004(7)
C16 0.0352(8) 0.0284(8) 0.0343(8) -0.0105(6) 0.0085(6) 0.0052(6)
C17 0.0350(8) 0.0229(7) 0.0407(9) -0.0031(6) 0.0153(7) -0.0052(6)
C18 0.0274(8) 0.0298(8) 0.0433(9) 0.0067(7) 0.0050(7) 0.0051(6)
C19 0.0239(7) 0.0197(6) 0.0183(6) 0.0013(5) 0.0028(5) 0.0078(5)
C20 0.0342(8) 0.0319(8) 0.0208(7) -0.0005(6) 0.0084(6) 0.0082(6)
C21 0.0486(10) 0.0347(9) 0.0193(7) -0.0061(6) 0.0017(6) 0.0132(7)
C22 0.0397(9) 0.0258(8) 0.0256(7) -0.0067(6) -0.0088(6) 0.0049(6)
C23 0.0259(7) 0.0189(7) 0.0267(7) -0.0015(5) -0.0051(6) 0.0050(5)
C24 0.0263(8) 0.0280(8) 0.0428(9) -0.0043(7) -0.0017(7) -0.0030(6)
C25 0.0219(7) 0.0329(8) 0.0473(9) -0.0057(7) 0.0071(7) -0.0033(6)
C26 0.0501(11) 0.0450(10) 0.0458(10) 0.0189(8) 0.0197(8) -0.0009(8)
C27 0.0280(8) 0.0408(9) 0.0382(9) -0.0007(7) 0.0119(7) 0.0087(7)
C28 0.0373(10) 0.0314(9) 0.0723(14) 0.0114(9) -0.0114(9) -0.0097(7)
C29 0.0306(16) 0.0351(19) 0.034(2) -0.0052(16) -0.0037(15) 0.0053(13)
C29A 0.036(3) 0.047(3) 0.038(4) -0.010(3) -0.009(3) 0.006(2)
C30 0.079(3) 0.0245(19) 0.031(2) 0.0052(15) -0.0129(17) 0.0049(16)
C30A 0.050(3) 0.050(4) 0.034(3) 0.006(3) -0.004(2) 0.013(3)
C31 0.0549(12) 0.0757(15) 0.0528(12) 0.0390(12) -0.0101(10) -0.0244(11)
Li1 0.0295(13) 0.0316(13) 0.0218(11) 0.0026(10) 0.0059(10) 0.0115(10)

loop_
_atom_type_symbol
_atom_type_description
_atom_type_scat_dispersion_real
_atom_type_scat_dispersion_imag
_atom_type_scat_source
C C 0.0181 0.0091 'International Tables Vol C Tables 4.2.6.8 and 6.1.1.4'
H H 0.0000 0.0000 'International Tables Vol C Tables 4.2.6.8 and 6.1.1.4'
Li Li 0.0008 0.0003 'International Tables Vol C Tables 4.2.6.8 and 6.1.1.4'
Mg Mg 0.1719 0.1771 'International Tables Vol C Tables 4.2.6.8 and 6.1.1.4'
N N 0.0311 0.0180 'International Tables Vol C Tables 4.2.6.8 and 6.1.1.4'
O O 0.0492 0.0322 'International Tables Vol C Tables 4.2.6.8 and 6.1.1.4'
Si Si 0.2541 0.3302 'International Tables Vol C Tables 4.2.6.8 and 6.1.1.4'

loop_
_exptl_crystal_face_index_h
_exptl_crystal_face_index_k
_exptl_crystal_face_index_l
_exptl_crystal_face_perp_dist
_exptl_oxdiff_crystal_face_indexfrac_h
_exptl_oxdiff_crystal_face_indexfrac_k
_exptl_oxdiff_crystal_face_indexfrac_l
_exptl_oxdiff_crystal_face_x
_exptl_oxdiff_crystal_face_y
_exptl_oxdiff_crystal_face_z
0 9 -9 0.0508 0.0076 8.9939 -8.9992 1.0209 -0.0511 0.0558
5 -2 4 0.1601 4.9959 -1.9971 4.0149 -0.5174 0.0205 0.7713
0 10 8 0.0721 0.0014 10.0000 7.9910 0.0421 0.9742 0.2930
-5 -7 5 0.1145 -5.0035 -6.9968 4.9843 -0.5035 0.0306 -0.8271
1 -9 8 0.0395 0.9925 -8.9941 8.0030 -0.9940 -0.0273 0.0830
2 -13 -2 0.0705 1.9943 -12.9965 -1.9865 -0.6321 -0.8275 0.0301
0 -13 -3 0.0482 -0.0047 -12.9972 -2.9924 -0.5037 -0.8426 -0.2859
6 -5 -2 0.1771 5.9966 -4.9983 -1.9772 -0.3454 -0.4990 0.7888
0 -4 11 0.0411 -0.0061 -3.9946 10.9958 -0.8785 0.4236 0.0650
-6 -5 6 0.1153 -6.0027 -4.9971 5.9796 -0.4248 0.2121 -0.9278
-3 -1 12 0.0721 -3.0042 -0.9956 11.9842 -0.6794 0.6989 -0.3199
-1 0 12 0.0526 -1.0044 0.0044 11.9902 -0.6943 0.7084 0.0024

loop_
_geom_angle_atom_site_label_1
_geom_angle_atom_site_label_2
_geom_angle_atom_site_label_3
_geom_angle
N2 Si1 C7 114.13(7)
N2 Si1 C8 108.43(7)
N2 Si1 C9 111.41(7)
C8 Si1 C7 107.18(9)
C8 Si1 C9 108.35(9)
C9 Si1 C7 107.13(8)
N4 Si2 C16 114.95(7)
N4 Si2 C17 106.66(6)
N4 Si2 C18 113.86(7)
C16 Si2 C17 106.70(7)
C16 Si2 C18 107.19(7)
C17 Si2 C18 106.99(8)
N6 Si3 C25 107.57(6)
N6 Si3 C26 112.33(7)
N6 Si3 C27 111.31(7)
C25 Si3 C26 107.94(9)
C25 Si3 C27 108.19(8)
C27 Si3 C26 109.35(8)
N1 Mg1 N4 103.97(4)
N1 Mg1 N5 164.40(5)
N1 Mg1 N6 112.68(5)
N1 Mg1 Li1 133.55(7)
N2 Mg1 N1 63.88(4)
N2 Mg1 N4 164.44(4)
N2 Mg1 N5 102.86(4)
N2 Mg1 N6 102.43(5)
N2 Mg1 Li1 148.90(6)
N3 Mg1 N1 99.65(4)
N3 Mg1 N2 110.98(5)
N3 Mg1 N4 59.62(4)
N3 Mg1 N5 92.74(4)
N3 Mg1 N6 141.21(5)
N3 Mg1 Li1 92.65(6)
N4 Mg1 Li1 46.57(6)
N5 Mg1 N4 90.44(4)
N5 Mg1 Li1 54.41(6)
N6 Mg1 N4 91.12(4)
N6 Mg1 N5 60.24(4)
N6 Mg1 Li1 49.54(6)
C28 O1 Li1 118.53(13)
C31 O1 C28 107.79(13)
C31 O1 Li1 133.68(13)
C1 N1 Mg1 90.31(8)
C5 N1 Mg1 148.78(10)
C5 N1 C1 120.84(11)
Si1 N2 Mg1 143.62(7)
C1 N2 Si1 124.14(9)
C1 N2 Mg1 92.13(8)
C10 N3 Mg1 99.90(8)
C14 N3 Mg1 139.23(10)
C14 N3 C10 120.86(12)
Si2 N4 Mg1 149.06(6)
Si2 N4 Li1 99.23(9)
C10 N4 Si2 121.43(9)
C10 N4 Mg1 85.56(8)
C10 N4 Li1 126.53(12)
Li1 N4 Mg1 71.30(8)
C19 N5 Mg1 87.71(8)
C19 N5 Li1 74.97(10)
C23 N5 Mg1 145.65(10)
C23 N5 C19 120.58(12)
C23 N5 Li1 132.36(11)
Li1 N5 Mg1 70.03(7)
Si3 N6 Mg1 129.01(6)
Si3 N6 Li1 132.67(10)
C19 N6 Si3 125.21(9)
C19 N6 Mg1 93.59(8)
C19 N6 Li1 83.46(11)
Li1 N6 Mg1 76.88(8)
N1 C1 C2 118.33(12)
N2 C1 N1 113.67(11)
N2 C1 C2 128.00(12)
C3 C2 C1 119.81(13)
C2 C3 C4 120.67(13)
C5 C4 C3 118.16(13)
N1 C5 C4 122.18(13)
N1 C5 C6 115.74(12)
C4 C5 C6 122.07(13)
N3 C10 C11 118.43(12)
N4 C10 N3 114.80(11)
N4 C10 C11 126.77(13)
C12 C11 C10 119.97(13)
C11 C12 C13 120.23(13)
C14 C13 C12 118.39(13)
N3 C14 C13 122.01(13)
N3 C14 C15 116.22(13)
C13 C14 C15 121.75(13)
N5 C19 C20 119.66(13)
N6 C19 N5 111.72(11)
N6 C19 C20 128.58(13)
C21 C20 C19 118.81(14)
C20 C21 C22 120.75(14)
C23 C22 C21 118.78(14)
N5 C23 C22 121.41(14)
N5 C23 C24 116.25(13)
C22 C23 C24 122.34(14)
O1 C28 C29 105.67(18)
O1 C28 C29A 104.7(3)
C30 C29 C28 102.2(3)
C30A C29A C28 96.3(6)
C31 C30 C29 98.4(3)
C29A C30A C31 102.8(5)
O1 C31 C30 104.5(2)
O1 C31 C30A 102.7(3)
O1 Li1 Mg1 158.69(14)
O1 Li1 N4 125.15(13)
O1 Li1 N5 103.97(12)
O1 Li1 N6 125.96(13)
N4 Li1 Mg1 62.14(7)
N4 Li1 N5 103.83(12)
N4 Li1 N6 108.78(12)
N5 Li1 Mg1 55.56(6)
N6 Li1 Mg1 53.58(6)
N6 Li1 N5 62.41(8)

loop_
_geom_bond_atom_site_label_1
_geom_bond_atom_site_label_2
_geom_bond_distance
Si1 N2 1.7212(11)
Si1 C7 1.8805(17)
Si1 C8 1.8562(16)
Si1 C9 1.8737(17)
Si2 N4 1.7323(12)
Si2 C16 1.8719(15)
Si2 C17 1.8783(15)
Si2 C18 1.8837(15)
Si3 N6 1.7271(11)
Si3 C25 1.8631(17)
Si3 C26 1.8743(17)
Si3 C27 1.8660(16)
Mg1 N1 2.1600(12)
Mg1 N2 2.1402(12)
Mg1 N3 2.1257(12)
Mg1 N4 2.4620(12)
Mg1 N5 2.3147(12)
Mg1 N6 2.1796(12)
Mg1 Li1 2.638(2)
O1 C28 1.433(2)
O1 C31 1.427(2)
O1 Li1 1.921(3)
N1 C1 1.3765(17)
N1 C5 1.3481(17)
N2 C1 1.3409(17)
N3 C10 1.3689(17)
N3 C14 1.3473(18)
N4 C10 1.3604(17)
N4 Li1 2.022(3)
N5 C19 1.3672(18)
N5 C23 1.3569(18)
N5 Li1 2.282(3)
N6 C19 1.3611(18)
N6 Li1 2.061(3)
C1 C2 1.4265(18)
C2 C3 1.367(2)
C3 C4 1.397(2)
C4 C5 1.381(2)
C5 C6 1.497(2)
C10 C11 1.4188(19)
C11 C12 1.371(2)
C12 C13 1.391(2)
C13 C14 1.380(2)
C14 C15 1.500(2)
C19 C20 1.4209(19)
C20 C21 1.372(2)
C21 C22 1.396(3)
C22 C23 1.379(2)
C23 C24 1.499(2)
C28 C29 1.555(4)
C28 C29A 1.509(6)
C29 C30 1.522(6)
C29A C30A 1.478(11)
C30 C31 1.517(5)
C30A C31 1.592(7)
